data_7702244
loop_
_publ_author_name
'Yu, Shui'
'Chen, Zilu'
'Hu, Huancheng'
'Li, Bo'
'Liang, Yuning'
'Liu, Dongcheng'
'Zou, Huahong'
'Yao, Di'
'Liang, Fupei'

_publ_section_title
;
 Two mononuclear dysprosium(iii) complexes with their slow magnetic
 relaxation behaviors tuned by coordination geometry.
;
_journal_issue 44
_journal_name_full 'Dalton transactions (Cambridge, England : 2003)'
_journal_page_first 16679
_journal_page_last 16686
_journal_paper_doi 10.1039/c9dt03253c
_journal_volume 48
_journal_year 2019
_chemical_formula_moiety 'C50 H44 Cl2 Dy N4 O6, C2 H6 O, Cl'
_chemical_formula_sum 'C52 H50 Cl3 Dy N4 O7'
_chemical_formula_weight 1111.81
_space_group_crystal_system monoclinic
_space_group_IT_number 15
_space_group_name_Hall '-I 2yc'
_space_group_name_H-M_alt 'I 1 2/c 1'
_atom_sites_solution_hydrogens mixed
_audit_creation_method SHELXL-2014/7
_audit_update_record
;
2019-08-08 deposited with the CCDC.	2019-10-14 downloaded from the CCDC.
;
_cell_angle_alpha 90
_cell_angle_beta 106.251(6)
_cell_angle_gamma 90
_cell_formula_units_Z 4
_cell_length_a 21.865(9)
_cell_length_b 9.516(4)
_cell_length_c 27.182(16)
_cell_measurement_reflns_used 4841
_cell_measurement_temperature 296(2)
_cell_measurement_theta_max 23.319
_cell_measurement_theta_min 2.350
_cell_volume 5430(5)
_computing_cell_refinement 'SAINT v8.27A (Bruker, 2012)'
_computing_data_collection 'Bruker APEX2'
_computing_data_reduction 'SAINT v8.27A (Bruker, 2012)'
_computing_structure_refinement 'SHELXL-2014/7 (Sheldrick, 2014)'
_diffrn_ambient_temperature 296(2)
_diffrn_measured_fraction_theta_full 0.997
_diffrn_measured_fraction_theta_max 0.988
_diffrn_measurement_device_type 'Bruker APEX-II CCD'
_diffrn_measurement_method '\f and \w scans'
_diffrn_radiation_type MoK\a
_diffrn_radiation_wavelength 0.71073
_diffrn_reflns_av_R_equivalents 0.0796
_diffrn_reflns_av_unetI/netI 0.0536
_diffrn_reflns_Laue_measured_fraction_full 0.997
_diffrn_reflns_Laue_measured_fraction_max 0.988
_diffrn_reflns_limit_h_max 27
_diffrn_reflns_limit_h_min -27
_diffrn_reflns_limit_k_max 11
_diffrn_reflns_limit_k_min -11
_diffrn_reflns_limit_l_max 33
_diffrn_reflns_limit_l_min -33
_diffrn_reflns_number 31987
_diffrn_reflns_point_group_measured_fraction_full 0.997
_diffrn_reflns_point_group_measured_fraction_max 0.988
_diffrn_reflns_theta_full 25.242
_diffrn_reflns_theta_max 26.527
_diffrn_reflns_theta_min 1.561
_exptl_absorpt_coefficient_mu 1.574
_exptl_crystal_colour yellow
_exptl_crystal_density_diffrn 1.360
_exptl_crystal_description block
_exptl_crystal_F_000 2252
_exptl_crystal_size_max 0.260
_exptl_crystal_size_mid 0.200
_exptl_crystal_size_min 0.150
_refine_diff_density_max 1.094
_refine_diff_density_min -0.750
_refine_diff_density_rms 0.130
_refine_ls_extinction_method none
_refine_ls_goodness_of_fit_ref 1.080
_refine_ls_hydrogen_treatment constr
_refine_ls_matrix_type full
_refine_ls_number_parameters 307
_refine_ls_number_reflns 5572
_refine_ls_number_restraints 21
_refine_ls_restrained_S_all 1.080
_refine_ls_R_factor_all 0.0809
_refine_ls_R_factor_gt 0.0433
_refine_ls_shift/su_max 0.000
_refine_ls_shift/su_mean 0.000
_refine_ls_structure_factor_coef Fsqd
_refine_ls_weighting_details 'w=1/[\s^2^(Fo^2^)+(0.0650P)^2^+1.2320P] where P=(Fo^2^+2Fc^2^)/3'
_refine_ls_weighting_scheme calc
_refine_ls_wR_factor_gt 0.1085
_refine_ls_wR_factor_ref 0.1257
_reflns_Friedel_coverage 0.000
_reflns_number_gt 3684
_reflns_number_total 5572
_reflns_threshold_expression 'I > 2\s(I)'
_cod_data_source_file c9dt03253c2.cif
_cod_data_source_block CCCC
_cod_depositor_comments
;
The following automatic conversions were performed:

data item '_space_group_crystal_system' value 'Monoclinic' was
changed to 'monoclinic' in accordance with the
/home/saulius/struct/COD-crude-data/automatic-downloads/DataCite-retrospective/RSC/depositions/lib/dictionaries/cif_core.dic
dictionary named 'cif_core.dic' version 2.4.2 last updated on
2011-04-26.

Automatic conversion script
Id: cif_fix_values 6909 2019-04-08 15:41:33Z antanas 
;
_cod_original_sg_symbol_H-M 'I 2/c'
_cod_database_code 7702244
_shelx_shelxl_version_number 2014/7
_shelx_space_group_comment
;
The symmetry employed for this shelxl refinement is uniquely defined
by the following loop, which should always be used as a source of
symmetry information in preference to the above space-group names.
They are only intended as comments.
;
_shelx_estimated_absorpt_t_min 0.685
_shelx_estimated_absorpt_t_max 0.798

loop_
_space_group_symop_operation_xyz
'x, y, z'
'-x, y, -z+1/2'
'x+1/2, y+1/2, z+1/2'
'-x+1/2, y+1/2, -z+1'
'-x, -y, -z'
'x, -y, z-1/2'
'-x+1/2, -y+1/2, -z+1/2'
'x+1/2, -y+1/2, z'

loop_
_atom_site_label
_atom_site_type_symbol
_atom_site_fract_x
_atom_site_fract_y
_atom_site_fract_z
_atom_site_U_iso_or_equiv
_atom_site_adp_type
_atom_site_occupancy
_atom_site_site_symmetry_order
_atom_site_calc_flag
_atom_site_refinement_flags_posn
_atom_site_refinement_flags_adp
_atom_site_refinement_flags_occupancy
Dy1 Dy 0.5000 0.5000 0.5000 0.03552(13) Uani 1 2 d S . P
Cl1 Cl 0.50576(7) 0.22155(13) 0.49161(4) 0.0473(4) Uani 1 1 d . . .
O1 O 0.5341(2) 0.4605(4) 0.58388(12) 0.0492(10) Uani 1 1 d . . .
H1 H 0.5487 0.3772 0.5853 0.074 Uiso 1 1 d R U .
C1 C 0.5481(3) 0.5026(6) 0.63132(18) 0.0418(11) Uani 1 1 d . . .
C2 C 0.5551(3) 0.6480(5) 0.6423(2) 0.0579(18) Uani 1 1 d . . .
H2 H 0.5508 0.7124 0.6158 0.070 Uiso 1 1 calc R U .
C3 C 0.5682(3) 0.6939(6) 0.6914(2) 0.0634(18) Uani 1 1 d . . .
H3 H 0.5706 0.7902 0.6975 0.076 Uiso 1 1 calc R U .
C4 C 0.5783(3) 0.6016(6) 0.73387(19) 0.0519(15) Uani 1 1 d . . .
C5 C 0.5929(3) 0.6537(6) 0.7844(2) 0.0623(18) Uani 1 1 d . . .
H5 H 0.5958 0.7502 0.7902 0.075 Uiso 1 1 calc R U .
C6 C 0.6030(3) 0.5635(7) 0.8252(2) 0.0632(18) Uani 1 1 d . . .
H6 H 0.6126 0.5979 0.8585 0.076 Uiso 1 1 calc R U .
C7 C 0.5986(3) 0.4204(7) 0.81599(19) 0.0636(19) Uani 1 1 d . . .
H7 H 0.6059 0.3590 0.8437 0.076 Uiso 1 1 calc R U .
C8 C 0.5838(3) 0.3668(6) 0.76781(19) 0.0553(17) Uani 1 1 d . . .
H8 H 0.5809 0.2700 0.7632 0.066 Uiso 1 1 calc R U .
C9 C 0.5726(3) 0.4562(6) 0.72451(19) 0.0426(13) Uani 1 1 d . . .
C10 C 0.5552(3) 0.4052(5) 0.67223(17) 0.0394(12) Uani 1 1 d . . .
C11 C 0.5409(2) 0.2619(5) 0.66227(18) 0.0409(12) Uani 1 1 d . . .
H11 H 0.5428 0.2049 0.6905 0.049 Uiso 1 1 calc R U .
N1 N 0.5251(2) 0.2009(4) 0.61733(14) 0.0407(10) Uani 1 1 d . . .
C12 C 0.5098(3) 0.0501(5) 0.61156(19) 0.0432(13) Uani 1 1 d . . .
H12A H 0.5345 0.0021 0.6422 0.052 Uiso 1 1 calc R U .
H12B H 0.5238 0.0146 0.5830 0.052 Uiso 1 1 calc R U .
C13 C 0.4405(3) 0.0112(5) 0.6027(2) 0.0457(13) Uani 1 1 d . . .
H13 H 0.4389 -0.0913 0.6059 0.055 Uiso 1 1 calc R U .
O2 O 0.4139(2) 0.0684(5) 0.64006(14) 0.0619(11) Uani 1 1 d . . .
H2A H 0.4381 0.0541 0.6687 0.093 Uiso 1 1 d R U .
C14 C 0.3950(3) 0.0493(5) 0.5506(2) 0.0463(14) Uani 1 1 d . . .
H14A H 0.4121 0.0125 0.5239 0.056 Uiso 1 1 calc R U .
H14B H 0.3544 0.0032 0.5472 0.056 Uiso 1 1 calc R U .
N2 N 0.3834(2) 0.2031(4) 0.54189(15) 0.0420(11) Uani 1 1 d . . .
C15 C 0.3368(3) 0.2648(6) 0.55501(18) 0.0423(13) Uani 1 1 d . . .
H15 H 0.3121 0.2083 0.5698 0.051 Uiso 1 1 calc R U .
C16 C 0.3203(2) 0.4081(6) 0.54900(18) 0.0373(12) Uani 1 1 d . . .
C17 C 0.2678(3) 0.4617(6) 0.5659(2) 0.0449(14) Uani 1 1 d . . .
C18 C 0.2293(3) 0.3766(7) 0.5870(3) 0.069(2) Uani 1 1 d . . .
H18 H 0.2370 0.2805 0.5903 0.083 Uiso 1 1 calc R U .
C19 C 0.1801(4) 0.4337(10) 0.6030(4) 0.096(3) Uani 1 1 d . . .
H19 H 0.1541 0.3752 0.6159 0.115 Uiso 1 1 calc R U .
C20 C 0.1691(4) 0.5759(10) 0.6002(4) 0.098(3) Uani 1 1 d . . .
H20 H 0.1370 0.6135 0.6125 0.118 Uiso 1 1 calc R U .
C21 C 0.2049(3) 0.6626(7) 0.5793(3) 0.069(2) Uani 1 1 d . . .
H21 H 0.1962 0.7583 0.5765 0.083 Uiso 1 1 calc R U .
C22 C 0.2543(3) 0.6085(6) 0.5622(2) 0.0471(14) Uani 1 1 d . . .
C23 C 0.2922(3) 0.6968(6) 0.5410(2) 0.0515(15) Uani 1 1 d . . .
H23 H 0.2840 0.7928 0.5392 0.062 Uiso 1 1 calc R U .
C24 C 0.3400(3) 0.6479(6) 0.5231(2) 0.0551(16) Uani 1 1 d . . .
H24 H 0.3625 0.7103 0.5084 0.066 Uiso 1 1 calc R U .
C25 C 0.3567(2) 0.5015(6) 0.52645(19) 0.0419(11) Uani 1 1 d . . .
O3 O 0.4034(2) 0.4586(4) 0.50991(15) 0.0493(10) Uani 1 1 d . . .
H3A H 0.3945 0.3728 0.5031 0.074 Uiso 1 1 d R U .
Cl2 Cl 0.5000 0.0047(2) 0.7500 0.0741(7) Uani 1 2 d S T P
O4 O 0.2785(7) -0.0252(13) 0.1221(6) 0.133(4) Uani 0.5 1 d D U P
H4 H 0.3077 0.0318 0.1270 0.199 Uiso 0.5 1 d R U P
C26 C 0.2421(9) -0.0069(19) 0.1584(7) 0.133(4) Uani 0.5 1 d D U P
H26A H 0.2100 -0.0803 0.1520 0.159 Uiso 0.5 1 calc R U P
H26B H 0.2196 0.0819 0.1507 0.159 Uiso 0.5 1 calc R U P
C27 C 0.2759(11) -0.0082(18) 0.2148(7) 0.133(4) Uani 0.5 1 d D U P
H27A H 0.3204 -0.0262 0.2198 0.199 Uiso 0.5 1 calc R U P
H27B H 0.2581 -0.0805 0.2313 0.199 Uiso 0.5 1 calc R U P
H27C H 0.2707 0.0813 0.2294 0.199 Uiso 0.5 1 calc R U P

loop_
_atom_site_aniso_label
_atom_site_aniso_U_11
_atom_site_aniso_U_22
_atom_site_aniso_U_33
_atom_site_aniso_U_23
_atom_site_aniso_U_13
_atom_site_aniso_U_12
Dy1 0.0604(2) 0.03128(18) 0.01782(16) 0.00015(14) 0.01570(13) 0.0016(2)
Cl1 0.0806(10) 0.0333(6) 0.0323(7) -0.0038(5) 0.0230(7) 0.0030(7)
O1 0.091(3) 0.036(2) 0.0198(16) 0.0022(13) 0.0144(18) -0.0046(18)
C1 0.061(3) 0.041(3) 0.022(2) 0.001(2) 0.010(2) -0.002(3)
C2 0.107(5) 0.034(3) 0.030(3) 0.006(2) 0.014(3) -0.007(3)
C3 0.111(6) 0.035(3) 0.035(3) -0.002(3) 0.005(3) -0.008(3)
C4 0.081(5) 0.043(3) 0.026(3) 0.000(2) 0.005(3) -0.004(3)
C5 0.098(5) 0.048(4) 0.030(3) -0.009(3) 0.000(3) 0.002(3)
C6 0.090(5) 0.068(4) 0.021(3) -0.006(3) 0.000(3) -0.004(4)
C7 0.097(5) 0.064(5) 0.020(3) 0.006(3) 0.000(3) -0.010(4)
C8 0.090(5) 0.048(4) 0.022(3) 0.007(2) 0.005(3) -0.003(3)
C9 0.061(4) 0.042(3) 0.024(2) 0.003(2) 0.011(2) -0.005(2)
C10 0.059(4) 0.033(3) 0.024(2) 0.002(2) 0.008(2) -0.002(3)
C11 0.055(3) 0.041(3) 0.025(2) 0.003(2) 0.009(2) 0.000(3)
N1 0.060(3) 0.033(2) 0.029(2) -0.0021(17) 0.012(2) -0.001(2)
C12 0.070(4) 0.027(2) 0.033(3) -0.001(2) 0.014(3) 0.005(3)
C13 0.073(4) 0.025(3) 0.043(3) 0.001(2) 0.023(3) 0.002(3)
O2 0.086(3) 0.064(3) 0.044(2) 0.000(2) 0.031(2) 0.004(2)
C14 0.068(4) 0.031(3) 0.041(3) -0.008(2) 0.016(3) -0.001(3)
N2 0.060(3) 0.029(2) 0.036(2) -0.0049(18) 0.012(2) 0.005(2)
C15 0.049(3) 0.044(3) 0.030(2) 0.001(2) 0.004(2) -0.007(3)
C16 0.043(3) 0.038(3) 0.029(2) -0.002(2) 0.007(2) -0.002(2)
C17 0.042(3) 0.047(4) 0.043(3) -0.005(2) 0.009(3) -0.003(2)
C18 0.072(5) 0.052(4) 0.095(5) 0.004(4) 0.041(4) -0.002(4)
C19 0.081(6) 0.080(6) 0.152(9) 0.009(6) 0.073(6) -0.002(5)
C20 0.080(6) 0.089(7) 0.145(8) -0.005(6) 0.063(6) 0.017(5)
C21 0.064(5) 0.056(4) 0.090(5) -0.003(4) 0.025(4) 0.014(4)
C22 0.047(4) 0.049(3) 0.039(3) -0.006(3) 0.003(3) 0.007(3)
C23 0.056(4) 0.041(3) 0.052(3) 0.000(3) 0.006(3) 0.011(3)
C24 0.068(4) 0.043(4) 0.054(4) 0.011(3) 0.017(3) 0.001(3)
C25 0.046(3) 0.046(3) 0.031(2) -0.007(3) 0.006(2) 0.000(3)
O3 0.066(3) 0.037(2) 0.050(2) -0.0017(16) 0.025(2) 0.0011(18)
Cl2 0.143(2) 0.0395(11) 0.0404(10) 0.000 0.0274(13) 0.000
O4 0.133(6) 0.126(7) 0.145(7) -0.011(5) 0.047(5) 0.006(5)
C26 0.133(6) 0.126(7) 0.145(7) -0.011(5) 0.047(5) 0.006(5)
C27 0.133(6) 0.126(7) 0.145(7) -0.011(5) 0.047(5) 0.006(5)

loop_
_atom_type_symbol
_atom_type_description
_atom_type_scat_dispersion_real
_atom_type_scat_dispersion_imag
_atom_type_scat_source
C C 0.0033 0.0016 'International Tables Vol C Tables 4.2.6.8 and 6.1.1.4'
H H 0.0000 0.0000 'International Tables Vol C Tables 4.2.6.8 and 6.1.1.4'
Cl Cl 0.1484 0.1585 'International Tables Vol C Tables 4.2.6.8 and 6.1.1.4'
Dy Dy -0.1892 4.4098 'International Tables Vol C Tables 4.2.6.8 and 6.1.1.4'
N N 0.0061 0.0033 'International Tables Vol C Tables 4.2.6.8 and 6.1.1.4'
O O 0.0106 0.0060 'International Tables Vol C Tables 4.2.6.8 and 6.1.1.4'

loop_
_geom_angle_atom_site_label_1
_geom_angle_atom_site_label_2
_geom_angle_atom_site_label_3
_geom_angle
_geom_angle_site_symmetry_1
_geom_angle_site_symmetry_3
O1 Dy1 O1 180.0 . 5_666
O1 Dy1 O3 84.50(15) . .
O1 Dy1 O3 95.50(15) 5_666 .
O1 Dy1 O3 95.50(15) . 5_666
O1 Dy1 O3 84.50(15) 5_666 5_666
O3 Dy1 O3 180.0 . 5_666
O1 Dy1 Cl1 95.19(9) . 5_666
O1 Dy1 Cl1 84.81(9) 5_666 5_666
O3 Dy1 Cl1 95.49(10) . 5_666
O3 Dy1 Cl1 84.51(10) 5_666 5_666
O1 Dy1 Cl1 84.81(9) . .
O1 Dy1 Cl1 95.19(9) 5_666 .
O3 Dy1 Cl1 84.51(10) . .
O3 Dy1 Cl1 95.49(10) 5_666 .
Cl1 Dy1 Cl1 180.0 5_666 .
O1 Dy1 H1 19.0 . .
O1 Dy1 H1 161.0 5_666 .
O3 Dy1 H1 88.7 . .
O3 Dy1 H1 91.3 5_666 .
Cl1 Dy1 H1 113.3 5_666 .
Cl1 Dy1 H1 66.7 . .
C1 O1 Dy1 151.9(3) . .
C1 O1 H1 105.0 . .
Dy1 O1 H1 102.6 . .
O1 C1 C2 119.4(5) . .
O1 C1 C10 121.2(5) . .
C2 C1 C10 119.4(4) . .
C3 C2 C1 120.2(5) . .
C3 C2 H2 119.9 . .
C1 C2 H2 119.9 . .
C2 C3 C4 123.0(6) . .
C2 C3 H3 118.5 . .
C4 C3 H3 118.5 . .
C9 C4 C5 120.4(5) . .
C9 C4 C3 118.5(5) . .
C5 C4 C3 121.1(6) . .
C6 C5 C4 120.6(6) . .
C6 C5 H5 119.7 . .
C4 C5 H5 119.7 . .
C5 C6 C7 118.9(5) . .
C5 C6 H6 120.5 . .
C7 C6 H6 120.5 . .
C8 C7 C6 122.0(5) . .
C8 C7 H7 119.0 . .
C6 C7 H7 119.0 . .
C7 C8 C9 121.0(6) . .
C7 C8 H8 119.5 . .
C9 C8 H8 119.5 . .
C4 C9 C8 117.0(4) . .
C4 C9 C10 119.5(4) . .
C8 C9 C10 123.5(5) . .
C11 C10 C1 120.7(4) . .
C11 C10 C9 119.7(4) . .
C1 C10 C9 119.4(5) . .
N1 C11 C10 126.5(4) . .
N1 C11 H11 116.7 . .
C10 C11 H11 116.7 . .
C11 N1 C12 121.7(4) . .
N1 C12 C13 116.3(5) . .
N1 C12 H12A 108.2 . .
C13 C12 H12A 108.2 . .
N1 C12 H12B 108.2 . .
C13 C12 H12B 108.2 . .
H12A C12 H12B 107.4 . .
O2 C13 C12 112.7(5) . .
O2 C13 C14 106.4(4) . .
C12 C13 C14 116.9(5) . .
O2 C13 H13 106.7 . .
C12 C13 H13 106.7 . .
C14 C13 H13 106.7 . .
C13 O2 H2A 109.4 . .
N2 C14 C13 114.6(4) . .
N2 C14 H14A 108.6 . .
C13 C14 H14A 108.6 . .
N2 C14 H14B 108.6 . .
C13 C14 H14B 108.6 . .
H14A C14 H14B 107.6 . .
C15 N2 C14 120.5(5) . .
N2 C15 C16 126.7(5) . .
N2 C15 H15 116.7 . .
C16 C15 H15 116.7 . .
C15 C16 C25 119.5(5) . .
C15 C16 C17 120.4(5) . .
C25 C16 C17 120.1(5) . .
C18 C17 C22 117.4(5) . .
C18 C17 C16 123.2(5) . .
C22 C17 C16 119.3(5) . .
C19 C18 C17 120.8(7) . .
C19 C18 H18 119.6 . .
C17 C18 H18 119.6 . .
C20 C19 C18 120.7(7) . .
C20 C19 H19 119.6 . .
C18 C19 H19 119.6 . .
C21 C20 C19 120.4(7) . .
C21 C20 H20 119.8 . .
C19 C20 H20 119.8 . .
C20 C21 C22 120.4(7) . .
C20 C21 H21 119.8 . .
C22 C21 H21 119.8 . .
C21 C22 C23 121.1(6) . .
C21 C22 C17 120.2(6) . .
C23 C22 C17 118.7(5) . .
C24 C23 C22 122.9(6) . .
C24 C23 H23 118.6 . .
C22 C23 H23 118.6 . .
C23 C24 C25 121.3(6) . .
C23 C24 H24 119.4 . .
C25 C24 H24 119.4 . .
O3 C25 C24 119.7(5) . .
O3 C25 C16 122.6(5) . .
C24 C25 C16 117.7(5) . .
C25 O3 Dy1 148.4(4) . .
C25 O3 H3A 102.9 . .
Dy1 O3 H3A 108.1 . .
C26 O4 H4 111.3 . .
O4 C26 C27 119.3(14) . .
O4 C26 H26A 107.5 . .
C27 C26 H26A 107.5 . .
O4 C26 H26B 107.5 . .
C27 C26 H26B 107.5 . .
H26A C26 H26B 107.0 . .
C26 C27 H27A 109.5 . .
C26 C27 H27B 109.5 . .
H27A C27 H27B 109.5 . .
C26 C27 H27C 109.5 . .
H27A C27 H27C 109.5 . .
H27B C27 H27C 109.5 . .

loop_
_geom_bond_atom_site_label_1
_geom_bond_atom_site_label_2
_geom_bond_distance
_geom_bond_site_symmetry_2
Dy1 O1 2.224(3) .
Dy1 O1 2.224(3) 5_666
Dy1 O3 2.237(4) .
Dy1 O3 2.237(4) 5_666
Dy1 Cl1 2.6656(17) 5_666
Dy1 Cl1 2.6656(17) .
Dy1 H1 2.5492 .
O1 C1 1.302(6) .
O1 H1 0.8514 .
C1 C2 1.415(7) .
C1 C10 1.422(7) .
C2 C3 1.357(7) .
C2 H2 0.9300 .
C3 C4 1.417(7) .
C3 H3 0.9300 .
C4 C9 1.406(8) .
C4 C5 1.412(7) .
C5 C6 1.370(8) .
C5 H5 0.9300 .
C6 C7 1.383(10) .
C6 H6 0.9300 .
C7 C8 1.357(7) .
C7 H7 0.9300 .
C8 C9 1.417(7) .
C8 H8 0.9300 .
C9 C10 1.448(7) .
C10 C11 1.409(7) .
C11 N1 1.309(6) .
C11 H11 0.9300 .
N1 C12 1.471(6) .
C12 C13 1.513(8) .
C12 H12A 0.9700 .
C12 H12B 0.9700 .
C13 O2 1.412(6) .
C13 C14 1.531(8) .
C13 H13 0.9800 .
O2 H2A 0.8201 .
C14 N2 1.493(6) .
C14 H14A 0.9700 .
C14 H14B 0.9700 .
N2 C15 1.309(6) .
C15 C16 1.408(8) .
C15 H15 0.9300 .
C16 C25 1.439(7) .
C16 C17 1.445(7) .
C17 C18 1.400(8) .
C17 C22 1.425(8) .
C18 C19 1.380(9) .
C18 H18 0.9300 .
C19 C20 1.373(13) .
C19 H19 0.9300 .
C20 C21 1.366(10) .
C20 H20 0.9300 .
C21 C22 1.389(8) .
C21 H21 0.9300 .
C22 C23 1.412(8) .
C23 C24 1.351(8) .
C23 H23 0.9300 .
C24 C25 1.437(7) .
C24 H24 0.9300 .
C25 O3 1.293(6) .
O3 H3A 0.8479 .
O4 C26 1.442(10) .
O4 H4 0.8200 .
C26 C27 1.504(10) .
C26 H26A 0.9700 .
C26 H26B 0.9700 .
C27 H27A 0.9600 .
C27 H27B 0.9600 .
C27 H27C 0.9600 .

loop_
_geom_hbond_atom_site_label_D
_geom_hbond_atom_site_label_H
_geom_hbond_atom_site_label_A
_geom_hbond_distance_DH
_geom_hbond_distance_HA
_geom_hbond_distance_DA
_geom_hbond_angle_DHA
_geom_hbond_site_symmetry_A
O1 H1 N1 0.85 2.02 2.659(5) 131.0 .
C2 H2 Cl1 0.93 2.90 3.721(6) 147.6 5_666
C11 H11 Cl2 0.93 2.82 3.697(5) 156.8 .
C12 H12B Cl1 0.97 2.97 3.759(5) 138.7 5_656
O2 H2A Cl2 0.82 2.29 3.113(4) 175.9 .
C14 H14A Cl1 0.97 2.96 3.750(6) 138.9 5_656
C15 H15 O4 0.93 2.49 3.384(14) 162.4 6_556
C24 H24 Cl1 0.93 2.95 3.720(7) 140.7 5_666
O3 H3A Cl1 0.85 2.92 3.312(4) 110.5 .
O3 H3A N2 0.85 1.98 2.659(5) 136.5 .
O4 H4 O2 0.82 2.44 2.893(16) 115.6 6

loop_
_geom_torsion_atom_site_label_1
_geom_torsion_atom_site_label_2
_geom_torsion_atom_site_label_3
_geom_torsion_atom_site_label_4
_geom_torsion
Dy1 O1 C1 C2 -15.1(12)
Dy1 O1 C1 C10 163.6(6)
O1 C1 C2 C3 178.4(6)
C10 C1 C2 C3 -0.3(10)
C1 C2 C3 C4 2.9(11)
C2 C3 C4 C9 -2.0(11)
C2 C3 C4 C5 178.8(7)
C9 C4 C5 C6 1.2(10)
C3 C4 C5 C6 -179.6(7)
C4 C5 C6 C7 0.0(11)
C5 C6 C7 C8 -0.9(11)
C6 C7 C8 C9 0.5(11)
C5 C4 C9 C8 -1.5(9)
C3 C4 C9 C8 179.3(6)
C5 C4 C9 C10 177.7(6)
C3 C4 C9 C10 -1.5(9)
C7 C8 C9 C4 0.7(10)
C7 C8 C9 C10 -178.5(6)
O1 C1 C10 C11 -6.6(9)
C2 C1 C10 C11 172.1(6)
O1 C1 C10 C9 178.2(5)
C2 C1 C10 C9 -3.1(9)
C4 C9 C10 C11 -171.3(5)
C8 C9 C10 C11 7.9(9)
C4 C9 C10 C1 4.0(8)
C8 C9 C10 C1 -176.8(6)
C1 C10 C11 N1 5.5(9)
C9 C10 C11 N1 -179.3(5)
C10 C11 N1 C12 -178.8(5)
C11 N1 C12 C13 91.2(6)
N1 C12 C13 O2 -53.0(6)
N1 C12 C13 C14 70.8(6)
O2 C13 C14 N2 57.6(6)
C12 C13 C14 N2 -69.4(6)
C13 C14 N2 C15 -89.8(6)
C14 N2 C15 C16 -179.8(5)
N2 C15 C16 C25 -0.1(8)
N2 C15 C16 C17 -179.3(5)
C15 C16 C17 C18 -2.5(8)
C25 C16 C17 C18 178.3(6)
C15 C16 C17 C22 176.3(5)
C25 C16 C17 C22 -2.8(7)
C22 C17 C18 C19 0.5(10)
C16 C17 C18 C19 179.4(7)
C17 C18 C19 C20 -2.1(13)
C18 C19 C20 C21 2.9(13)
C19 C20 C21 C22 -2.1(13)
C20 C21 C22 C23 -179.4(7)
C20 C21 C22 C17 0.5(10)
C18 C17 C22 C21 0.3(8)
C16 C17 C22 C21 -178.6(6)
C18 C17 C22 C23 -179.8(6)
C16 C17 C22 C23 1.3(7)
C21 C22 C23 C24 -178.8(6)
C17 C22 C23 C24 1.3(8)
C22 C23 C24 C25 -2.3(9)
C23 C24 C25 O3 -178.6(5)
C23 C24 C25 C16 0.7(8)
C15 C16 C25 O3 2.0(7)
C17 C16 C25 O3 -178.9(5)
C15 C16 C25 C24 -177.3(5)
C17 C16 C25 C24 1.9(7)
C24 C25 O3 Dy1 36.0(9)
C16 C25 O3 Dy1 -143.3(5)
